data_4316599
loop_
_publ_author_name
'Yunho Lee'
'Dong-Heon Lee'
'Ga Young Park'
'Heather R. Lucas'
'Amy A. Narducci Sarjeant'
'Matthew T. Kieber-Emmons'
'Michael A. Vance'
'Ashley E. Milligan'
'Edward I. Solomon'
'Kenneth D. Karlin'

_publ_section_title
;
 Sulfur Donor Atom Effects on Copper(I)/O2 Chemistry with Thioanisole
 Containing Tetradentate N3S Ligand Leading to \m-1,2-Peroxo-Dicopper(II)
 Species
;
_journal_name_full 'Inorganic Chemistry'
_journal_page_first 8873
_journal_page_last 8885
_journal_paper_doi 10.1021/ic101041m
_journal_volume 49
_journal_year 2010
_chemical_formula_moiety ' C24 B F20, C19 H19 Cu N3 S'
_chemical_formula_sum 'C43 H19 B Cu F20 N3 S'
_chemical_formula_weight 1064.02
_chemical_name_systematic
; 
 ? 
;
_space_group_IT_number 14
_symmetry_cell_setting monoclinic
_symmetry_space_group_name_Hall '-P 2yn'
_symmetry_space_group_name_H-M 'P 1 21/n 1'
_atom_sites_solution_hydrogens geom
_atom_sites_solution_primary direct
_atom_sites_solution_secondary difmap
_audit_creation_date
;
'Tue Apr 25 10:53:49 2006'
;
_audit_creation_method SHELXL-97
_cell_angle_alpha 90.00
_cell_angle_beta 91.281(11)
_cell_angle_gamma 90.00
_cell_formula_units_Z 4
_cell_length_a 15.354(2)
_cell_length_b 15.2341(19)
_cell_length_c 17.663(2)
_cell_measurement_reflns_used 20033
_cell_measurement_temperature 110
_cell_measurement_theta_max 33.18
_cell_measurement_theta_min 3.91
_cell_volume 4130.4(9)
_computing_cell_refinement 'Oxford Diffraction CrysAlis RED'
_computing_data_collection 'Oxford Diffraction CrysAlis CCD'
_computing_data_reduction 'Oxford Diffraction CrysAlis RED'
_computing_molecular_graphics 'Sheldrick, G.M. (2000). SHELXTL v6.10.'
_computing_publication_material 'Sheldrick, G.M. (2000). SHELXTL v6.10.'
_computing_structure_refinement 'Sheldrick, G.M. (2000). SHELXTL v6.10.'
_computing_structure_solution 'Sheldrick, G.M. (2000). SHELXTL v6.10.'
_diffrn_ambient_temperature 110
_diffrn_detector_area_resol_mean 15.9890
_diffrn_measured_fraction_theta_full 0.995
_diffrn_measured_fraction_theta_max 0.995
_diffrn_measurement_details 'see scan set'
_diffrn_measurement_device Kappa
_diffrn_measurement_device_type Xcalibur3
_diffrn_measurement_method ' omega scans'
_diffrn_orient_matrix_UB_11 -0.0057712939
_diffrn_orient_matrix_UB_12 -0.0238108980
_diffrn_orient_matrix_UB_13 -0.0342763750
_diffrn_orient_matrix_UB_21 -0.0326242310
_diffrn_orient_matrix_UB_22 0.0302255668
_diffrn_orient_matrix_UB_23 -0.0121655249
_diffrn_orient_matrix_UB_31 0.0323014990
_diffrn_orient_matrix_UB_32 0.0262050816
_diffrn_orient_matrix_UB_33 -0.0170861951
_diffrn_radiation_monochromator graphite
_diffrn_radiation_source 'Enhance (Mo) X-ray Source'
_diffrn_radiation_type 'Mo K\a'
_diffrn_radiation_wavelength 0.71073
_diffrn_reflns_av_R_equivalents 0.0338
_diffrn_reflns_av_sigmaI/netI 0.0300
_diffrn_reflns_limit_h_max 19
_diffrn_reflns_limit_h_min -19
_diffrn_reflns_limit_k_max 19
_diffrn_reflns_limit_k_min -19
_diffrn_reflns_limit_l_max 14
_diffrn_reflns_limit_l_min -22
_diffrn_reflns_number 39463
_diffrn_reflns_resolution_max 0.77
_diffrn_reflns_theta_full 27.57
_diffrn_reflns_theta_max 27.57
_diffrn_reflns_theta_min 3.71
_diffrn_source_current 40
_diffrn_source_power 2
_diffrn_source_voltage 50
_diffrn_standards_interval_count 1
_diffrn_standards_interval_time 50
_exptl_absorpt_coefficient_mu 0.708
_exptl_absorpt_correction_T_max 0.904
_exptl_absorpt_correction_T_min 0.799
_exptl_absorpt_correction_type analytical
_exptl_absorpt_process_details
;
CrysAlis RED, Oxford Diffraction Ltd.,
Version 1.171.29.9 (release 23-03-2006 CrysAlis171 .NET)
(compiled Mar 23 2006,23:39:28)
Analytical numeric absorption correction using a multifaceted crystal
        model based on expressions derived by R.C. Clark & J.S. Reid.
(Clark, R. C. & Reid, J. S. (1995). Acta Cryst. A51, 887-897)
;
_exptl_crystal_colour 'light brown'
_exptl_crystal_density_diffrn 1.711
_exptl_crystal_density_method 'not measured'
_exptl_crystal_description prism
_exptl_crystal_F_000 2112
_exptl_crystal_size_max 0.2265
_exptl_crystal_size_mid 0.1445
_exptl_crystal_size_min 0.0663
_refine_diff_density_max 1.789
_refine_diff_density_min -1.080
_refine_diff_density_rms 0.074
_refine_ls_extinction_method none
_refine_ls_goodness_of_fit_ref 1.057
_refine_ls_hydrogen_treatment mixed
_refine_ls_matrix_type full
_refine_ls_number_parameters 623
_refine_ls_number_reflns 9498
_refine_ls_number_restraints 0
_refine_ls_restrained_S_all 1.057
_refine_ls_R_factor_all 0.0636
_refine_ls_R_factor_gt 0.0424
_refine_ls_shift/su_max 0.001
_refine_ls_shift/su_mean 0.000
_refine_ls_structure_factor_coef Fsqd
_refine_ls_weighting_details 'calc w=1/[\s^2^(Fo^2^)+(0.0610P)^2^+3.5154P] where P=(Fo^2^+2Fc^2^)/3'
_refine_ls_weighting_scheme calc
_refine_ls_wR_factor_gt 0.1121
_refine_ls_wR_factor_ref 0.1215
_reflns_number_gt 6952
_reflns_number_total 9498
_reflns_threshold_expression >2sigma(I)
_cod_data_source_file ic101041m_si_001_2.cif
_cod_data_source_block x0234
_cod_depositor_comments
;
The following automatic conversions were performed:

'_symmetry_cell_setting' value 'Monoclinic' changed to 'monoclinic'
according to the built-in table from CIF Core dictionary named
'cif_core.dic' version 2.4.1 from 2010-06-29.

Automatic conversion script
Id: cif_fix_values 1646 2011-03-28 12:23:43Z adriana 
;
_cod_original_cell_volume 4130.6(9)
_cod_original_sg_symbol_H-M 'P 1 21/n 1 '
_cod_database_code 4316599
_audit_creation_method_reference
;
CrysAlis RED, Oxford Diffraction Ltd.,
Version 1.171.29.9 (release 23-03-2006 CrysAlis171 .NET)
(compiled Mar 23 2006,23:39:28)
;
_computing_data_collection_reference
;
CrysAlis CCD, Oxford Diffraction Ltd.,
Version 1.171.29.9 (release 23-03-2006 CrysAlis171 .NET)
(compiled Mar 23 2006,23:39:28)
;
_computing_cell_refinment_reference
;
CrysAlis RED, Oxford Diffraction Ltd.,
Version 1.171.29.9 (release 23-03-2006 CrysAlis171 .NET)
(compiled Mar 23 2006,23:39:28)
;
_computing_data_reduction_reference
;
CrysAlis RED, Oxford Diffraction Ltd.,
Version 1.171.29.9 (release 23-03-2006 CrysAlis171 .NET)
(compiled Mar 23 2006,23:39:28)
;
_cell_measurement_resolution_max 0.65
_jhu_your_name_here 'Dr. Amy A Sarjeant'
_jhu_your_lab_here 'NCB 240'
_jhu_your_phone_number_here x6-8569
_jhu_your_email_here xray@jhu.edu
_jhu_institutional_source 'Karlin Lab'
_jhu_submitting_scientist 'Heather Lucas'
_jhu_scientist_phone x6-6161
_jhu_scientist_email hlucas4@jhu.edu
_jhu_identifying_number x0234
_jhu_xray_labbook 147
_jhu_crystalization_labbook HRL-155_60
_jhu_crystalization_solvent 'Pentane, Diethyl Ether'
_jhu_crystalization_method
;
;
_jhu_diffraction_detector_distance 50
_jhu_quality_factor 1

loop_
_symmetry_equiv_pos_as_xyz
'x, y, z'
'-x+1/2, y+1/2, -z+1/2'
'-x, -y, -z'
'x-1/2, -y-1/2, z-1/2'

loop_
_atom_site_label
_atom_site_type_symbol
_atom_site_fract_x
_atom_site_fract_y
_atom_site_fract_z
_atom_site_U_iso_or_equiv
_atom_site_adp_type
_atom_site_occupancy
_atom_site_symmetry_multiplicity
_atom_site_calc_flag
_atom_site_refinement_flags
_atom_site_disorder_assembly
_atom_site_disorder_group
Cu1 Cu 0.62012(2) 0.54493(2) 0.150498(17) 0.02734(10) Uani 1 1 d . . .
N1 N 0.60649(13) 0.58267(14) 0.25961(12) 0.0256(4) Uani 1 1 d . . .
N2 N 0.53301(13) 0.65492(14) 0.12614(11) 0.0237(4) Uani 1 1 d . . .
N3 N 0.69184(13) 0.59977(13) 0.07083(11) 0.0228(4) Uani 1 1 d . . .
S1 S 0.50785(5) 0.45438(4) 0.11940(4) 0.03304(16) Uani 1 1 d . . .
C1 C 0.61798(19) 0.53658(18) 0.32336(15) 0.0330(6) Uani 1 1 d . . .
H1A H 0.6505 0.4836 0.3214 0.040 Uiso 1 1 calc R . .
C2 C 0.5847(2) 0.5622(2) 0.39222(17) 0.0450(8) Uani 1 1 d . . .
H2A H 0.5945 0.5278 0.4364 0.054 Uiso 1 1 calc R . .
C3 C 0.5370(3) 0.6390(2) 0.39520(17) 0.0475(8) Uani 1 1 d . . .
H3A H 0.5126 0.6578 0.4414 0.057 Uiso 1 1 calc R . .
C4 C 0.5255(2) 0.68783(18) 0.32994(15) 0.0355(6) Uani 1 1 d . . .
H4A H 0.4928 0.7408 0.3306 0.043 Uiso 1 1 calc R . .
C5 C 0.56186(16) 0.65901(16) 0.26369(14) 0.0250(5) Uani 1 1 d . . .
C6 C 0.55582(17) 0.71201(16) 0.19137(14) 0.0248(5) Uani 1 1 d . . .
H6A H 0.5110 0.7582 0.1964 0.030 Uiso 1 1 calc R . .
H6B H 0.6124 0.7411 0.1826 0.030 Uiso 1 1 calc R . .
C7 C 0.55974(15) 0.68971(16) 0.05310(14) 0.0234(5) Uani 1 1 d . . .
H7A H 0.5528 0.7543 0.0535 0.028 Uiso 1 1 calc R . .
H7B H 0.5204 0.6660 0.0129 0.028 Uiso 1 1 calc R . .
C8 C 0.65361(15) 0.66761(16) 0.03372(13) 0.0221(5) Uani 1 1 d . . .
C9 C 0.69634(16) 0.71339(17) -0.02217(14) 0.0264(5) Uani 1 1 d . . .
H9A H 0.6685 0.7614 -0.0471 0.032 Uiso 1 1 calc R . .
C10 C 0.77996(16) 0.68875(17) -0.04142(14) 0.0280(5) Uani 1 1 d . . .
H10A H 0.8098 0.7192 -0.0799 0.034 Uiso 1 1 calc R . .
C11 C 0.81922(16) 0.61913(17) -0.00366(14) 0.0267(5) Uani 1 1 d . . .
H11A H 0.8763 0.6006 -0.0157 0.032 Uiso 1 1 calc R . .
C12 C 0.77327(16) 0.57738(17) 0.05190(14) 0.0251(5) Uani 1 1 d . . .
H12A H 0.8006 0.5301 0.0783 0.030 Uiso 1 1 calc R . .
C13 C 0.44314(15) 0.62628(16) 0.12527(13) 0.0224(5) Uani 1 1 d . . .
C14 C 0.42384(17) 0.53652(17) 0.12002(14) 0.0274(5) Uani 1 1 d . . .
C15 C 0.33674(18) 0.51006(19) 0.11448(16) 0.0346(6) Uani 1 1 d . . .
H15A H 0.3232 0.4495 0.1095 0.042 Uiso 1 1 calc R . .
C16 C 0.27029(18) 0.5710(2) 0.11620(16) 0.0345(6) Uani 1 1 d . . .
H16A H 0.2114 0.5522 0.1125 0.041 Uiso 1 1 calc R . .
C17 C 0.28933(17) 0.65908(19) 0.12324(15) 0.0321(6) Uani 1 1 d . . .
H17A H 0.2436 0.7010 0.1249 0.039 Uiso 1 1 calc R . .
C18 C 0.37555(16) 0.68638(17) 0.12787(14) 0.0276(5) Uani 1 1 d . . .
H18A H 0.3884 0.7471 0.1329 0.033 Uiso 1 1 calc R . .
C19 C 0.4801(2) 0.39159(19) 0.2029(2) 0.0456(8) Uani 1 1 d . . .
H19A H 0.4234 0.3633 0.1945 0.068 Uiso 1 1 calc R . .
H19B H 0.4773 0.4309 0.2466 0.068 Uiso 1 1 calc R . .
H19C H 0.5246 0.3466 0.2125 0.068 Uiso 1 1 calc R . .
B1 B 0.97330(16) 0.55056(16) 0.25323(14) 0.0173(5) Uani 1 1 d . . .
F1 F 1.09861(9) 0.67331(10) 0.31610(8) 0.0298(3) Uani 1 1 d . . .
F2 F 1.26694(10) 0.64800(12) 0.34759(10) 0.0450(4) Uani 1 1 d . . .
F3 F 1.34332(10) 0.48994(13) 0.32039(10) 0.0452(4) Uani 1 1 d . . .
F4 F 1.24501(10) 0.35697(11) 0.25963(10) 0.0396(4) Uani 1 1 d . . .
F5 F 1.07799(9) 0.37905(9) 0.22829(9) 0.0293(3) Uani 1 1 d . . .
F6 F 0.95602(10) 0.40674(9) 0.35903(8) 0.0276(3) Uani 1 1 d . . .
F7 F 0.89965(11) 0.41179(11) 0.50078(9) 0.0372(4) Uani 1 1 d . . .
F8 F 0.85397(11) 0.56803(12) 0.56463(8) 0.0419(4) Uani 1 1 d . . .
F9 F 0.86717(10) 0.71823(10) 0.48234(8) 0.0338(4) Uani 1 1 d . . .
F10 F 0.92061(9) 0.71529(9) 0.34260(8) 0.0256(3) Uani 1 1 d . . .
F11 F 1.02920(9) 0.48862(9) 0.10807(8) 0.0245(3) Uani 1 1 d . . .
F12 F 0.95448(10) 0.37037(11) 0.01716(8) 0.0345(4) Uani 1 1 d . . .
F13 F 0.80176(11) 0.29237(11) 0.05588(9) 0.0392(4) Uani 1 1 d . . .
F14 F 0.72611(10) 0.33733(11) 0.18901(9) 0.0375(4) Uani 1 1 d . . .
F15 F 0.80097(9) 0.45118(10) 0.28194(8) 0.0282(3) Uani 1 1 d . . .
F16 F 0.80519(9) 0.63590(9) 0.23541(8) 0.0254(3) Uani 1 1 d . . .
F17 F 0.76412(10) 0.77713(10) 0.15247(9) 0.0328(3) Uani 1 1 d . . .
F18 F 0.88708(12) 0.85914(10) 0.06950(9) 0.0396(4) Uani 1 1 d . . .
F19 F 1.05486(11) 0.79992(11) 0.07576(9) 0.0387(4) Uani 1 1 d . . .
F20 F 1.09739(9) 0.66014(10) 0.15625(8) 0.0293(3) Uani 1 1 d . . .
C101 C 1.07826(15) 0.52925(16) 0.26706(12) 0.0200(5) Uani 1 1 d . . .
C102 C 1.13224(16) 0.59310(16) 0.29993(13) 0.0236(5) Uani 1 1 d . . .
C103 C 1.21957(16) 0.58207(19) 0.31723(14) 0.0294(6) Uani 1 1 d . . .
C104 C 1.25833(16) 0.5023(2) 0.30350(14) 0.0303(6) Uani 1 1 d . . .
C105 C 1.20891(16) 0.43605(18) 0.27303(14) 0.0280(5) Uani 1 1 d . . .
C106 C 1.12113(16) 0.45035(16) 0.25621(13) 0.0232(5) Uani 1 1 d . . .
C107 C 0.93716(14) 0.55961(15) 0.34046(13) 0.0191(4) Uani 1 1 d . . .
C108 C 0.93247(15) 0.48618(16) 0.38687(14) 0.0220(5) Uani 1 1 d . . .
C109 C 0.90427(16) 0.48648(17) 0.46035(14) 0.0264(5) Uani 1 1 d . . .
C110 C 0.88068(17) 0.56514(18) 0.49264(13) 0.0284(6) Uani 1 1 d . . .
C111 C 0.88698(16) 0.64032(17) 0.45120(13) 0.0244(5) Uani 1 1 d . . .
C112 C 0.91530(15) 0.63667(15) 0.37715(13) 0.0203(5) Uani 1 1 d . . .
C113 C 0.92214(15) 0.47455(15) 0.20201(13) 0.0187(4) Uani 1 1 d . . .
C114 C 0.95460(15) 0.45147(15) 0.13158(13) 0.0202(5) Uani 1 1 d . . .
C115 C 0.91658(16) 0.39096(16) 0.08320(13) 0.0240(5) Uani 1 1 d . . .
C116 C 0.83957(17) 0.35120(16) 0.10215(15) 0.0275(5) Uani 1 1 d . . .
C117 C 0.80256(16) 0.37355(16) 0.16968(15) 0.0264(5) Uani 1 1 d . . .
C118 C 0.84370(15) 0.43357(15) 0.21743(13) 0.0217(5) Uani 1 1 d . . .
C119 C 0.95430(15) 0.64087(15) 0.20272(12) 0.0190(5) Uani 1 1 d . . .
C120 C 0.87019(15) 0.67499(15) 0.19723(13) 0.0206(5) Uani 1 1 d . . .
C121 C 0.84693(16) 0.74770(16) 0.15488(13) 0.0244(5) Uani 1 1 d . . .
C122 C 0.90938(18) 0.78973(16) 0.11324(13) 0.0275(5) Uani 1 1 d . . .
C123 C 0.99292(17) 0.75916(16) 0.11566(13) 0.0262(5) Uani 1 1 d . . .
C124 C 1.01348(15) 0.68576(16) 0.15884(13) 0.0221(5) Uani 1 1 d . . .

loop_
_atom_site_aniso_label
_atom_site_aniso_U_11
_atom_site_aniso_U_22
_atom_site_aniso_U_33
_atom_site_aniso_U_23
_atom_site_aniso_U_13
_atom_site_aniso_U_12
Cu1 0.02809(17) 0.02983(17) 0.02448(16) 0.00536(13) 0.00878(12) 0.00793(13)
N1 0.0250(11) 0.0281(11) 0.0238(10) 0.0030(9) 0.0024(8) 0.0007(8)
N2 0.0237(10) 0.0270(10) 0.0207(10) 0.0015(8) 0.0051(8) 0.0029(8)
N3 0.0238(10) 0.0241(10) 0.0208(10) -0.0017(8) 0.0031(8) 0.0037(8)
S1 0.0336(4) 0.0264(3) 0.0395(4) -0.0093(3) 0.0098(3) 0.0030(3)
C1 0.0397(15) 0.0332(14) 0.0261(13) 0.0052(11) 0.0031(11) 0.0064(12)
C2 0.072(2) 0.0399(17) 0.0233(14) 0.0060(12) 0.0053(14) 0.0067(15)
C3 0.080(2) 0.0399(17) 0.0233(14) -0.0057(13) 0.0097(15) 0.0074(16)
C4 0.0519(18) 0.0261(13) 0.0287(14) -0.0046(11) 0.0033(12) 0.0011(12)
C5 0.0252(12) 0.0250(12) 0.0246(12) 0.0009(10) -0.0001(10) -0.0053(10)
C6 0.0264(12) 0.0232(12) 0.0250(12) -0.0006(10) 0.0026(10) 0.0006(10)
C7 0.0187(11) 0.0282(12) 0.0233(12) -0.0008(10) 0.0027(9) 0.0059(9)
C8 0.0215(12) 0.0259(12) 0.0190(11) 0.0002(9) 0.0027(9) 0.0005(9)
C9 0.0267(13) 0.0278(12) 0.0249(12) 0.0032(10) 0.0043(10) 0.0008(10)
C10 0.0252(13) 0.0324(13) 0.0267(13) 0.0005(11) 0.0086(10) -0.0040(10)
C11 0.0214(12) 0.0338(13) 0.0251(12) -0.0079(11) 0.0049(10) 0.0016(10)
C12 0.0265(13) 0.0262(12) 0.0228(12) -0.0031(10) 0.0014(10) 0.0076(10)
C13 0.0222(12) 0.0284(12) 0.0168(11) -0.0010(9) 0.0052(9) -0.0007(9)
C14 0.0275(13) 0.0284(13) 0.0266(13) -0.0071(10) 0.0075(10) 0.0007(10)
C15 0.0317(14) 0.0360(15) 0.0365(15) -0.0081(12) 0.0067(12) -0.0068(12)
C16 0.0239(13) 0.0488(17) 0.0311(14) 0.0013(13) 0.0068(11) -0.0048(12)
C17 0.0224(13) 0.0430(16) 0.0313(14) 0.0074(12) 0.0074(11) 0.0053(11)
C18 0.0276(13) 0.0294(13) 0.0260(13) 0.0061(11) 0.0065(10) 0.0026(10)
C19 0.0474(18) 0.0262(14) 0.064(2) 0.0073(14) 0.0174(16) 0.0045(13)
B1 0.0150(12) 0.0202(12) 0.0167(11) -0.0006(10) 0.0041(9) -0.0010(9)
F1 0.0262(8) 0.0293(8) 0.0340(8) -0.0115(6) 0.0021(6) -0.0013(6)
F2 0.0265(8) 0.0582(11) 0.0502(10) -0.0240(9) -0.0037(7) -0.0082(8)
F3 0.0189(8) 0.0705(12) 0.0459(10) -0.0131(9) -0.0049(7) 0.0075(8)
F4 0.0299(8) 0.0397(9) 0.0492(10) -0.0038(8) -0.0003(7) 0.0140(7)
F5 0.0256(7) 0.0228(7) 0.0396(9) -0.0033(6) -0.0003(6) 0.0022(6)
F6 0.0368(8) 0.0200(7) 0.0262(7) 0.0029(6) 0.0045(6) 0.0027(6)
F7 0.0484(10) 0.0359(9) 0.0276(8) 0.0146(7) 0.0063(7) -0.0016(7)
F8 0.0531(10) 0.0558(11) 0.0173(7) 0.0050(7) 0.0146(7) 0.0098(8)
F9 0.0407(9) 0.0376(8) 0.0232(7) -0.0097(7) 0.0041(7) 0.0124(7)
F10 0.0352(8) 0.0199(7) 0.0219(7) 0.0003(6) 0.0042(6) 0.0027(6)
F11 0.0213(7) 0.0305(7) 0.0219(7) -0.0054(6) 0.0073(5) -0.0036(6)
F12 0.0363(9) 0.0411(9) 0.0263(8) -0.0146(7) 0.0057(7) -0.0010(7)
F13 0.0424(9) 0.0370(9) 0.0379(9) -0.0116(7) -0.0079(7) -0.0127(7)
F14 0.0314(8) 0.0449(9) 0.0360(9) 0.0036(7) 0.0003(7) -0.0210(7)
F15 0.0239(7) 0.0367(8) 0.0243(7) 0.0004(6) 0.0085(6) -0.0082(6)
F16 0.0196(7) 0.0300(7) 0.0268(7) 0.0030(6) 0.0024(6) -0.0006(6)
F17 0.0325(8) 0.0311(8) 0.0344(8) -0.0007(7) -0.0065(7) 0.0103(6)
F18 0.0641(11) 0.0234(8) 0.0313(8) 0.0094(7) -0.0019(8) 0.0035(7)
F19 0.0516(10) 0.0346(9) 0.0304(8) 0.0076(7) 0.0146(7) -0.0125(7)
F20 0.0241(7) 0.0349(8) 0.0293(8) 0.0036(6) 0.0110(6) -0.0028(6)
C101 0.0188(11) 0.0266(12) 0.0149(10) -0.0002(9) 0.0050(9) -0.0003(9)
C102 0.0227(12) 0.0288(12) 0.0195(11) -0.0042(10) 0.0046(9) -0.0006(10)
C103 0.0231(12) 0.0417(15) 0.0236(12) -0.0101(11) 0.0001(10) -0.0064(11)
C104 0.0162(11) 0.0512(17) 0.0233(12) -0.0046(12) 0.0001(10) 0.0021(11)
C105 0.0247(13) 0.0354(14) 0.0242(12) 0.0003(11) 0.0044(10) 0.0078(10)
C106 0.0222(12) 0.0273(12) 0.0202(11) 0.0001(10) 0.0028(9) -0.0010(9)
C107 0.0153(10) 0.0240(11) 0.0180(11) 0.0002(9) 0.0023(8) -0.0004(9)
C108 0.0198(11) 0.0227(11) 0.0236(12) -0.0002(9) 0.0026(9) 0.0017(9)
C109 0.0252(12) 0.0323(13) 0.0217(12) 0.0104(10) 0.0028(10) 0.0008(10)
C110 0.0274(13) 0.0430(15) 0.0149(11) 0.0011(11) 0.0054(10) 0.0030(11)
C111 0.0247(12) 0.0303(13) 0.0183(11) -0.0042(10) 0.0019(9) 0.0073(10)
C112 0.0171(11) 0.0244(11) 0.0195(11) 0.0017(9) 0.0008(9) 0.0016(9)
C113 0.0182(11) 0.0193(11) 0.0186(11) 0.0019(9) 0.0013(9) 0.0002(8)
C114 0.0174(11) 0.0215(11) 0.0217(11) 0.0010(9) 0.0030(9) 0.0016(9)
C115 0.0269(12) 0.0248(12) 0.0204(11) -0.0047(10) 0.0007(10) 0.0035(10)
C116 0.0307(13) 0.0224(12) 0.0290(13) -0.0035(10) -0.0074(11) -0.0033(10)
C117 0.0228(12) 0.0261(12) 0.0303(13) 0.0055(10) -0.0011(10) -0.0074(10)
C118 0.0226(12) 0.0231(11) 0.0195(11) 0.0033(9) 0.0027(9) -0.0016(9)
C119 0.0226(11) 0.0194(11) 0.0150(10) -0.0024(9) 0.0029(9) -0.0023(9)
C120 0.0222(12) 0.0227(11) 0.0170(11) -0.0022(9) 0.0032(9) -0.0028(9)
C121 0.0289(13) 0.0234(12) 0.0208(12) -0.0049(10) -0.0023(10) 0.0030(10)
C122 0.0462(16) 0.0184(11) 0.0177(11) 0.0018(9) -0.0026(11) 0.0010(11)
C123 0.0384(14) 0.0229(12) 0.0176(11) 0.0007(10) 0.0079(10) -0.0075(10)
C124 0.0237(12) 0.0240(12) 0.0188(11) -0.0029(9) 0.0054(9) -0.0026(9)

loop_
_atom_type_symbol
_atom_type_description
_atom_type_scat_dispersion_real
_atom_type_scat_dispersion_imag
_atom_type_scat_source
C C 0.0033 0.0016 'International Tables Vol C Tables 4.2.6.8 and 6.1.1.4'
H H 0.0000 0.0000 'International Tables Vol C Tables 4.2.6.8 and 6.1.1.4'
B B 0.0013 0.0007 'International Tables Vol C Tables 4.2.6.8 and 6.1.1.4'
N N 0.0061 0.0033 'International Tables Vol C Tables 4.2.6.8 and 6.1.1.4'
F F 0.0171 0.0103 'International Tables Vol C Tables 4.2.6.8 and 6.1.1.4'
S S 0.1246 0.1234 'International Tables Vol C Tables 4.2.6.8 and 6.1.1.4'
Cu Cu 0.3201 1.2651 'International Tables Vol C Tables 4.2.6.8 and 6.1.1.4'

loop_
_exptl_crystal_face_index_h
_exptl_crystal_face_index_k
_exptl_crystal_face_index_l
_exptl_crystal_face_perp_dist
-15.00 16.00 0.00 0.0663
-17.00 1.00 16.00 0.1308
20.00 -6.00 4.00 0.0675
-17.00 -13.00 -2.00 0.2229
3.00 2.00 -25.00 0.0994
-13.00 -17.00 3.00 0.2265
-14.00 -2.00 19.00 0.1463
1.00 17.00 15.00 0.1956
11.00 -15.00 12.00 0.1452

loop_
_geom_angle_atom_site_label_1
_geom_angle_atom_site_label_2
_geom_angle_atom_site_label_3
_geom_angle
_geom_angle_site_symmetry_1
_geom_angle_site_symmetry_3
_geom_angle_publ_flag
N3 Cu1 N1 128.60(9) . . ?
N3 Cu1 N2 83.37(8) . . ?
N1 Cu1 N2 83.90(8) . . ?
N3 Cu1 S1 120.94(6) . . ?
N1 Cu1 S1 108.01(6) . . ?
N2 Cu1 S1 87.71(6) . . ?
C1 N1 C5 117.7(2) . . ?
C1 N1 Cu1 129.66(18) . . ?
C5 N1 Cu1 110.96(16) . . ?
C13 N2 C7 112.73(19) . . ?
C13 N2 C6 113.24(18) . . ?
C7 N2 C6 114.08(19) . . ?
C13 N2 Cu1 110.54(15) . . ?
C7 N2 Cu1 105.64(14) . . ?
C6 N2 Cu1 99.47(14) . . ?
C12 N3 C8 118.0(2) . . ?
C12 N3 Cu1 126.97(17) . . ?
C8 N3 Cu1 115.02(15) . . ?
C14 S1 C19 100.38(13) . . ?
C14 S1 Cu1 96.71(9) . . ?
C19 S1 Cu1 108.35(12) . . ?
N1 C1 C2 123.2(3) . . ?
N1 C1 H1A 118.4 . . ?
C2 C1 H1A 118.4 . . ?
C3 C2 C1 118.6(3) . . ?
C3 C2 H2A 120.7 . . ?
C1 C2 H2A 120.7 . . ?
C4 C3 C2 118.9(3) . . ?
C4 C3 H3A 120.6 . . ?
C2 C3 H3A 120.6 . . ?
C5 C4 C3 119.3(3) . . ?
C5 C4 H4A 120.3 . . ?
C3 C4 H4A 120.3 . . ?
N1 C5 C4 122.3(2) . . ?
N1 C5 C6 115.8(2) . . ?
C4 C5 C6 121.9(2) . . ?
N2 C6 C5 110.7(2) . . ?
N2 C6 H6A 109.5 . . ?
C5 C6 H6A 109.5 . . ?
N2 C6 H6B 109.5 . . ?
C5 C6 H6B 109.5 . . ?
H6A C6 H6B 108.1 . . ?
N2 C7 C8 113.8(2) . . ?
N2 C7 H7A 108.8 . . ?
C8 C7 H7A 108.8 . . ?
N2 C7 H7B 108.8 . . ?
C8 C7 H7B 108.8 . . ?
H7A C7 H7B 107.7 . . ?
N3 C8 C9 121.5(2) . . ?
N3 C8 C7 117.5(2) . . ?
C9 C8 C7 120.9(2) . . ?
C8 C9 C10 119.6(2) . . ?
C8 C9 H9A 120.2 . . ?
C10 C9 H9A 120.2 . . ?
C11 C10 C9 119.0(2) . . ?
C11 C10 H10A 120.5 . . ?
C9 C10 H10A 120.5 . . ?
C12 C11 C10 118.2(2) . . ?
C12 C11 H11A 120.9 . . ?
C10 C11 H11A 120.9 . . ?
N3 C12 C11 123.6(2) . . ?
N3 C12 H12A 118.2 . . ?
C11 C12 H12A 118.2 . . ?
C18 C13 C14 119.3(2) . . ?
C18 C13 N2 121.0(2) . . ?
C14 C13 N2 119.7(2) . . ?
C15 C14 C13 119.1(2) . . ?
C15 C14 S1 119.0(2) . . ?
C13 C14 S1 121.92(19) . . ?
C16 C15 C14 120.7(3) . . ?
C16 C15 H15A 119.6 . . ?
C14 C15 H15A 119.6 . . ?
C17 C16 C15 120.1(3) . . ?
C17 C16 H16A 120.0 . . ?
C15 C16 H16A 120.0 . . ?
C16 C17 C18 119.8(3) . . ?
C16 C17 H17A 120.1 . . ?
C18 C17 H17A 120.1 . . ?
C13 C18 C17 120.9(2) . . ?
C13 C18 H18A 119.5 . . ?
C17 C18 H18A 119.5 . . ?
S1 C19 H19A 109.5 . . ?
S1 C19 H19B 109.5 . . ?
H19A C19 H19B 109.5 . . ?
S1 C19 H19C 109.5 . . ?
H19A C19 H19C 109.5 . . ?
H19B C19 H19C 109.5 . . ?
C107 B1 C101 102.97(18) . . ?
C107 B1 C113 113.70(18) . . ?
C101 B1 C113 113.04(18) . . ?
C107 B1 C119 111.86(18) . . ?
C101 B1 C119 113.57(18) . . ?
C113 B1 C119 102.12(17) . . ?
C106 C101 C102 112.5(2) . . ?
C106 C101 B1 127.8(2) . . ?
C102 C101 B1 119.4(2) . . ?
F1 C102 C103 115.8(2) . . ?
F1 C102 C101 119.3(2) . . ?
C103 C102 C101 124.9(2) . . ?
F2 C103 C104 119.8(2) . . ?
F2 C103 C102 120.8(2) . . ?
C104 C103 C102 119.4(2) . . ?
F3 C104 C105 120.8(2) . . ?
F3 C104 C103 120.3(2) . . ?
C105 C104 C103 118.9(2) . . ?
F4 C105 C104 120.1(2) . . ?
F4 C105 C106 120.1(2) . . ?
C104 C105 C106 119.7(2) . . ?
F5 C106 C101 120.9(2) . . ?
F5 C106 C105 114.5(2) . . ?
C101 C106 C105 124.6(2) . . ?
C112 C107 C108 112.9(2) . . ?
C112 C107 B1 126.6(2) . . ?
C108 C107 B1 120.3(2) . . ?
F6 C108 C109 115.8(2) . . ?
F6 C108 C107 119.1(2) . . ?
C109 C108 C107 125.1(2) . . ?
F7 C109 C108 121.2(2) . . ?
F7 C109 C110 119.8(2) . . ?
C108 C109 C110 118.9(2) . . ?
F8 C110 C111 120.4(2) . . ?
F8 C110 C109 120.5(2) . . ?
C111 C110 C109 119.0(2) . . ?
F9 C111 C110 120.1(2) . . ?
F9 C111 C112 119.9(2) . . ?
C110 C111 C112 120.0(2) . . ?
F10 C112 C107 121.6(2) . . ?
F10 C112 C111 114.5(2) . . ?
C107 C112 C111 124.0(2) . . ?
C118 C113 C114 113.0(2) . . ?
C118 C113 B1 127.6(2) . . ?
C114 C113 B1 119.24(19) . . ?
F11 C114 C115 116.1(2) . . ?
F11 C114 C113 119.4(2) . . ?
C115 C114 C113 124.5(2) . . ?
F12 C115 C116 119.8(2) . . ?
F12 C115 C114 120.4(2) . . ?
C116 C115 C114 119.9(2) . . ?
F13 C116 C117 120.9(2) . . ?
F13 C116 C115 120.7(2) . . ?
C117 C116 C115 118.4(2) . . ?
F14 C117 C116 119.8(2) . . ?
F14 C117 C118 120.2(2) . . ?
C116 C117 C118 120.0(2) . . ?
F15 C118 C117 114.8(2) . . ?
F15 C118 C113 121.0(2) . . ?
C117 C118 C113 124.2(2) . . ?
C124 C119 C120 113.2(2) . . ?
C124 C119 B1 126.8(2) . . ?
C120 C119 B1 119.84(19) . . ?
F16 C120 C121 116.0(2) . . ?
F16 C120 C119 119.5(2) . . ?
C121 C120 C119 124.5(2) . . ?
F17 C121 C122 119.7(2) . . ?
F17 C121 C120 121.1(2) . . ?
C122 C121 C120 119.2(2) . . ?
F18 C122 C123 120.8(2) . . ?
F18 C122 C121 119.9(2) . . ?
C123 C122 C121 119.3(2) . . ?
F19 C123 C122 120.0(2) . . ?
F19 C123 C124 120.3(2) . . ?
C122 C123 C124 119.7(2) . . ?
F20 C124 C123 114.9(2) . . ?
F20 C124 C119 121.0(2) . . ?
C123 C124 C119 124.1(2) . . ?

loop_
_geom_bond_atom_site_label_1
_geom_bond_atom_site_label_2
_geom_bond_distance
_geom_bond_site_symmetry_2
_geom_bond_publ_flag
Cu1 N3 1.990(2) . ?
Cu1 N1 2.027(2) . ?
Cu1 N2 2.181(2) . ?
Cu1 S1 2.2658(8) . ?
N1 C1 1.335(3) . ?
N1 C5 1.353(3) . ?
N2 C13 1.447(3) . ?
N2 C7 1.462(3) . ?
N2 C6 1.479(3) . ?
N3 C12 1.345(3) . ?
N3 C8 1.351(3) . ?
S1 C14 1.797(3) . ?
S1 C19 1.816(3) . ?
C1 C2 1.386(4) . ?
C1 H1A 0.9500 . ?
C2 C3 1.381(4) . ?
C2 H2A 0.9500 . ?
C3 C4 1.380(4) . ?
C3 H3A 0.9500 . ?
C4 C5 1.380(4) . ?
C4 H4A 0.9500 . ?
C5 C6 1.512(3) . ?
C6 H6A 0.9900 . ?
C6 H6B 0.9900 . ?
C7 C8 1.526(3) . ?
C7 H7A 0.9900 . ?
C7 H7B 0.9900 . ?
C8 C9 1.386(3) . ?
C9 C10 1.387(3) . ?
C9 H9A 0.9500 . ?
C10 C11 1.384(4) . ?
C10 H10A 0.9500 . ?
C11 C12 1.377(4) . ?
C11 H11A 0.9500 . ?
C12 H12A 0.9500 . ?
C13 C18 1.385(3) . ?
C13 C14 1.402(3) . ?
C14 C15 1.398(4) . ?
C15 C16 1.380(4) . ?
C15 H15A 0.9500 . ?
C16 C17 1.379(4) . ?
C16 H16A 0.9500 . ?
C17 C18 1.388(4) . ?
C17 H17A 0.9500 . ?
C18 H18A 0.9500 . ?
C19 H19A 0.9800 . ?
C19 H19B 0.9800 . ?
C19 H19C 0.9800 . ?
B1 C107 1.655(3) . ?
B1 C101 1.657(3) . ?
B1 C113 1.657(3) . ?
B1 C119 1.662(3) . ?
F1 C102 1.359(3) . ?
F2 C103 1.345(3) . ?
F3 C104 1.345(3) . ?
F4 C105 1.349(3) . ?
F5 C106 1.359(3) . ?
F6 C108 1.358(3) . ?
F7 C109 1.346(3) . ?
F8 C110 1.346(3) . ?
F9 C111 1.346(3) . ?
F10 C112 1.348(3) . ?
F11 C114 1.351(3) . ?
F12 C115 1.352(3) . ?
F13 C116 1.337(3) . ?
F14 C117 1.348(3) . ?
F15 C118 1.354(3) . ?
F16 C120 1.355(3) . ?
F17 C121 1.348(3) . ?
F18 C122 1.349(3) . ?
F19 C123 1.348(3) . ?
F20 C124 1.348(3) . ?
C101 C106 1.386(3) . ?
C101 C102 1.396(3) . ?
C102 C103 1.379(3) . ?
C103 C104 1.378(4) . ?
C104 C105 1.366(4) . ?
C105 C106 1.391(3) . ?
C107 C112 1.386(3) . ?
C107 C108 1.390(3) . ?
C108 C109 1.377(3) . ?
C109 C110 1.379(4) . ?
C110 C111 1.364(4) . ?
C111 C112 1.389(3) . ?
C113 C118 1.389(3) . ?
C113 C114 1.395(3) . ?
C114 C115 1.378(3) . ?
C115 C116 1.376(4) . ?
C116 C117 1.376(4) . ?
C117 C118 1.387(3) . ?
C119 C124 1.388(3) . ?
C119 C120 1.394(3) . ?
C120 C121 1.379(3) . ?
C121 C122 1.379(4) . ?
C122 C123 1.364(4) . ?
C123 C124 1.386(3) . ?

loop_
_geom_torsion_atom_site_label_1
_geom_torsion_atom_site_label_2
_geom_torsion_atom_site_label_3
_geom_torsion_atom_site_label_4
_geom_torsion
_geom_torsion_site_symmetry_1
_geom_torsion_site_symmetry_2
_geom_torsion_site_symmetry_3
_geom_torsion_site_symmetry_4
_geom_torsion_publ_flag
N3 Cu1 N1 C1 -126.0(2) . . . . ?
N2 Cu1 N1 C1 157.5(2) . . . . ?
S1 Cu1 N1 C1 71.9(2) . . . . ?
N3 Cu1 N1 C5 69.34(19) . . . . ?
N2 Cu1 N1 C5 -7.14(16) . . . . ?
S1 Cu1 N1 C5 -92.72(16) . . . . ?
N3 Cu1 N2 C13 139.03(16) . . . . ?
N1 Cu1 N2 C13 -90.87(15) . . . . ?
S1 Cu1 N2 C13 17.51(14) . . . . ?
N3 Cu1 N2 C7 16.79(15) . . . . ?
N1 Cu1 N2 C7 146.89(16) . . . . ?
S1 Cu1 N2 C7 -104.73(15) . . . . ?
N3 Cu1 N2 C6 -101.65(14) . . . . ?
N1 Cu1 N2 C6 28.45(14) . . . . ?
S1 Cu1 N2 C6 136.84(13) . . . . ?
N1 Cu1 N3 C12 94.5(2) . . . . ?
N2 Cu1 N3 C12 171.3(2) . . . . ?
S1 Cu1 N3 C12 -105.4(2) . . . . ?
N1 Cu1 N3 C8 -84.12(19) . . . . ?
N2 Cu1 N3 C8 -7.40(17) . . . . ?
S1 Cu1 N3 C8 75.91(18) . . . . ?
N3 Cu1 S1 C14 -94.08(11) . . . . ?
N1 Cu1 S1 C14 69.63(11) . . . . ?
N2 Cu1 S1 C14 -13.21(10) . . . . ?
N3 Cu1 S1 C19 162.61(12) . . . . ?
N1 Cu1 S1 C19 -33.68(12) . . . . ?
N2 Cu1 S1 C19 -116.52(12) . . . . ?
C5 N1 C1 C2 1.6(4) . . . . ?
Cu1 N1 C1 C2 -162.1(2) . . . . ?
N1 C1 C2 C3 0.3(5) . . . . ?
C1 C2 C3 C4 -1.0(5) . . . . ?
C2 C3 C4 C5 -0.1(5) . . . . ?
C1 N1 C5 C4 -2.8(4) . . . . ?
Cu1 N1 C5 C4 163.8(2) . . . . ?
C1 N1 C5 C6 175.9(2) . . . . ?
Cu1 N1 C5 C6 -17.4(3) . . . . ?
C3 C4 C5 N1 2.1(4) . . . . ?
C3 C4 C5 C6 -176.6(3) . . . . ?
C13 N2 C6 C5 73.0(3) . . . . ?
C7 N2 C6 C5 -156.2(2) . . . . ?
Cu1 N2 C6 C5 -44.3(2) . . . . ?
N1 C5 C6 N2 45.6(3) . . . . ?
C4 C5 C6 N2 -135.6(3) . . . . ?
C13 N2 C7 C8 -143.7(2) . . . . ?
C6 N2 C7 C8 85.3(3) . . . . ?
Cu1 N2 C7 C8 -22.9(2) . . . . ?
C12 N3 C8 C9 -0.1(4) . . . . ?
Cu1 N3 C8 C9 178.68(19) . . . . ?
C12 N3 C8 C7 177.2(2) . . . . ?
Cu1 N3 C8 C7 -4.0(3) . . . . ?
N2 C7 C8 N3 19.7(3) . . . . ?
N2 C7 C8 C9 -163.0(2) . . . . ?
N3 C8 C9 C10 0.8(4) . . . . ?
C7 C8 C9 C10 -176.5(2) . . . . ?
C8 C9 C10 C11 -0.6(4) . . . . ?
C9 C10 C11 C12 -0.2(4) . . . . ?
C8 N3 C12 C11 -0.7(4) . . . . ?
Cu1 N3 C12 C11 -179.37(19) . . . . ?
C10 C11 C12 N3 0.9(4) . . . . ?
C7 N2 C13 C18 -76.5(3) . . . . ?
C6 N2 C13 C18 54.9(3) . . . . ?
Cu1 N2 C13 C18 165.49(18) . . . . ?
C7 N2 C13 C14 102.0(3) . . . . ?
C6 N2 C13 C14 -126.6(2) . . . . ?
Cu1 N2 C13 C14 -15.9(3) . . . . ?
C18 C13 C14 C15 2.5(4) . . . . ?
N2 C13 C14 C15 -176.0(2) . . . . ?
C18 C13 C14 S1 -177.99(19) . . . . ?
N2 C13 C14 S1 3.4(3) . . . . ?
C19 S1 C14 C15 -60.5(3) . . . . ?
Cu1 S1 C14 C15 -170.6(2) . . . . ?
C19 S1 C14 C13 120.0(2) . . . . ?
Cu1 S1 C14 C13 9.9(2) . . . . ?
C13 C14 C15 C16 -1.8(4) . . . . ?
S1 C14 C15 C16 178.8(2) . . . . ?
C14 C15 C16 C17 0.2(4) . . . . ?
C15 C16 C17 C18 0.6(4) . . . . ?
C14 C13 C18 C17 -1.8(4) . . . . ?
N2 C13 C18 C17 176.8(2) . . . . ?
C16 C17 C18 C13 0.2(4) . . . . ?
C107 B1 C101 C106 107.7(2) . . . . ?
C113 B1 C101 C106 -15.4(3) . . . . ?
C119 B1 C101 C106 -131.2(2) . . . . ?
C107 B1 C101 C102 -65.8(2) . . . . ?
C113 B1 C101 C102 171.0(2) . . . . ?
C119 B1 C101 C102 55.3(3) . . . . ?
C106 C101 C102 F1 -178.1(2) . . . . ?
B1 C101 C102 F1 -3.6(3) . . . . ?
C106 C101 C102 C103 2.7(3) . . . . ?
B1 C101 C102 C103 177.2(2) . . . . ?
F1 C102 C103 F2 -0.5(4) . . . . ?
C101 C102 C103 F2 178.7(2) . . . . ?
F1 C102 C103 C104 179.1(2) . . . . ?
C101 C102 C103 C104 -1.6(4) . . . . ?
F2 C103 C104 F3 0.1(4) . . . . ?
C102 C103 C104 F3 -179.6(2) . . . . ?
F2 C103 C104 C105 179.6(2) . . . . ?
C102 C103 C104 C105 0.0(4) . . . . ?
F3 C104 C105 F4 0.2(4) . . . . ?
C103 C104 C105 F4 -179.4(2) . . . . ?
F3 C104 C105 C106 179.9(2) . . . . ?
C103 C104 C105 C106 0.3(4) . . . . ?
C102 C101 C106 F5 176.7(2) . . . . ?
B1 C101 C106 F5 2.8(4) . . . . ?
C102 C101 C106 C105 -2.4(3) . . . . ?
B1 C101 C106 C105 -176.3(2) . . . . ?
F4 C105 C106 F5 1.6(3) . . . . ?
C104 C105 C106 F5 -178.1(2) . . . . ?
F4 C105 C106 C101 -179.3(2) . . . . ?
C104 C105 C106 C101 1.1(4) . . . . ?
C101 B1 C107 C112 105.4(3) . . . . ?
C113 B1 C107 C112 -131.9(2) . . . . ?
C119 B1 C107 C112 -16.9(3) . . . . ?
C101 B1 C107 C108 -69.5(3) . . . . ?
C113 B1 C107 C108 53.2(3) . . . . ?
C119 B1 C107 C108 168.2(2) . . . . ?
C112 C107 C108 F6 -177.1(2) . . . . ?
B1 C107 C108 F6 -1.5(3) . . . . ?
C112 C107 C108 C109 3.8(4) . . . . ?
B1 C107 C108 C109 179.4(2) . . . . ?
F6 C108 C109 F7 -0.9(3) . . . . ?
C107 C108 C109 F7 178.3(2) . . . . ?
F6 C108 C109 C110 179.0(2) . . . . ?
C107 C108 C109 C110 -1.9(4) . . . . ?
F7 C109 C110 F8 0.8(4) . . . . ?
C108 C109 C110 F8 -179.1(2) . . . . ?
F7 C109 C110 C111 179.1(2) . . . . ?
C108 C109 C110 C111 -0.8(4) . . . . ?
F8 C110 C111 F9 0.6(4) . . . . ?
C109 C110 C111 F9 -177.7(2) . . . . ?
F8 C110 C111 C112 179.5(2) . . . . ?
C109 C110 C111 C112 1.2(4) . . . . ?
C108 C107 C112 F10 176.3(2) . . . . ?
B1 C107 C112 F10 1.1(4) . . . . ?
C108 C107 C112 C111 -3.3(3) . . . . ?
B1 C107 C112 C111 -178.6(2) . . . . ?
F9 C111 C112 F10 0.3(3) . . . . ?
C110 C111 C112 F10 -178.6(2) . . . . ?
F9 C111 C112 C107 180.0(2) . . . . ?
C110 C111 C112 C107 1.1(4) . . . . ?
C107 B1 C113 C118 15.2(3) . . . . ?
C101 B1 C113 C118 132.1(2) . . . . ?
C119 B1 C113 C118 -105.5(2) . . . . ?
C107 B1 C113 C114 -170.7(2) . . . . ?
C101 B1 C113 C114 -53.7(3) . . . . ?
C119 B1 C113 C114 68.7(2) . . . . ?
C118 C113 C114 F11 177.9(2) . . . . ?
B1 C113 C114 F11 3.0(3) . . . . ?
C118 C113 C114 C115 -3.4(3) . . . . ?
B1 C113 C114 C115 -178.3(2) . . . . ?
F11 C114 C115 F12 1.2(3) . . . . ?
C113 C114 C115 F12 -177.6(2) . . . . ?
F11 C114 C115 C116 -178.8(2) . . . . ?
C113 C114 C115 C116 2.4(4) . . . . ?
F12 C115 C116 F13 0.0(4) . . . . ?
C114 C115 C116 F13 180.0(2) . . . . ?
F12 C115 C116 C117 -180.0(2) . . . . ?
C114 C115 C116 C117 0.0(4) . . . . ?
F13 C116 C117 F14 -1.5(4) . . . . ?
C115 C116 C117 F14 178.4(2) . . . . ?
F13 C116 C117 C118 178.9(2) . . . . ?
C115 C116 C117 C118 -1.2(4) . . . . ?
F14 C117 C118 F15 -0.2(3) . . . . ?
C116 C117 C118 F15 179.4(2) . . . . ?
F14 C117 C118 C113 -179.6(2) . . . . ?
C116 C117 C118 C113 0.1(4) . . . . ?
C114 C113 C118 F15 -177.2(2) . . . . ?
B1 C113 C118 F15 -2.8(4) . . . . ?
C114 C113 C118 C117 2.1(3) . . . . ?
B1 C113 C118 C117 176.5(2) . . . . ?
C107 B1 C119 C124 131.6(2) . . . . ?
C101 B1 C119 C124 15.6(3) . . . . ?
C113 B1 C119 C124 -106.5(2) . . . . ?
C107 B1 C119 C120 -53.3(3) . . . . ?
C101 B1 C119 C120 -169.3(2) . . . . ?
C113 B1 C119 C120 68.6(2) . . . . ?
C124 C119 C120 F16 178.07(19) . . . . ?
B1 C119 C120 F16 2.3(3) . . . . ?
C124 C119 C120 C121 -2.0(3) . . . . ?
B1 C119 C120 C121 -177.8(2) . . . . ?
F16 C120 C121 F17 0.1(3) . . . . ?
C119 C120 C121 F17 -179.8(2) . . . . ?
F16 C120 C121 C122 -178.6(2) . . . . ?
C119 C120 C121 C122 1.5(4) . . . . ?
F17 C121 C122 F18 -1.0(3) . . . . ?
C120 C121 C122 F18 177.8(2) . . . . ?
F17 C121 C122 C123 -179.6(2) . . . . ?
C120 C121 C122 C123 -0.9(4) . . . . ?
F18 C122 C123 F19 1.9(4) . . . . ?
C121 C122 C123 F19 -179.5(2) . . . . ?
F18 C122 C123 C124 -177.6(2) . . . . ?
C121 C122 C123 C124 1.0(4) . . . . ?
F19 C123 C124 F20 -0.6(3) . . . . ?
C122 C123 C124 F20 178.9(2) . . . . ?
F19 C123 C124 C119 178.7(2) . . . . ?
C122 C123 C124 C119 -1.8(4) . . . . ?
C120 C119 C124 F20 -178.5(2) . . . . ?
B1 C119 C124 F20 -3.1(4) . . . . ?
C120 C119 C124 C123 2.2(3) . . . . ?
B1 C119 C124 C123 177.6(2) . . . . ?

loop_
_diffrn_scan_number
_diffrn_scan_type
_diffrn_scan_start
_diffrn_scan_end
_diffrn_scan_width
_diffrn_scan_exptime
_diffrn_scan_omega
_diffrn_scan_theta
_diffrn_scan_kappa
_diffrn_scan_phi
_diffrn_scan_omega1
_diffrn_scan_theta1
_diffrn_scan_frames
1 omega 13.00 56.00 1.00 35.00 - 23.16 -151.00 52.00 0.00 0.00 43
2 omega 46.00 96.00 1.00 35.00 - 23.16 45.00 120.00 0.00 0.00 50
3 omega 43.00 85.00 1.00 35.00 - 23.16 -129.00 164.00 0.00 0.00 42
4 omega 3.00 50.00 1.00 35.00 - 23.16 -75.00 0.00 0.00 0.00 47
5 omega -40.00 -4.00 1.00 35.00 - -23.93 75.00 120.00 0.00 0.00 36
6 omega -45.71 104.29 1.00 35.00 - 28.00 11.00 320.00 0.00 0.00 150
7 omega 24.13 109.13 1.00 35.00 - 28.00 -169.00 0.00 0.00 0.00 85
8 omega -112.50 -34.50 1.00 35.00 - -32.00 -179.00 0.00 0.00 0.00 78
